data_2228459
loop_
_publ_author_name
'Ren, Yuehong'
'Zuo, Yu'
'Xiang, Yonggang'
'Zhu, Ruitao'

_publ_section_title
;
 3,5-Dinitro-<i>N</i>-(4-nitrophenyl)benzamide
;
_journal_coeditor_code LH5155
_journal_issue 12
_journal_name_full 'Acta Crystallographica Section E'
_journal_page_first o3158
_journal_paper_doi 10.1107/S1600536810045915
_journal_volume 66
_journal_year 2010
_chemical_formula_iupac 'C13 H8 N4 O7'
_chemical_formula_moiety 'C13 H8 N4 O7'
_chemical_formula_sum 'C13 H8 N4 O7'
_chemical_formula_weight 332.23
_chemical_name_systematic
;
3,5-Dinitro-<i>N</i>-(4-nitrophenyl)benzamide
;
_space_group_IT_number 14
_symmetry_cell_setting monoclinic
_symmetry_space_group_name_Hall '-P 2ybc'
_symmetry_space_group_name_H-M 'P 1 21/c 1'
_atom_sites_solution_hydrogens geom
_atom_sites_solution_primary direct
_atom_sites_solution_secondary difmap
_audit_creation_method SHELXL-97
_cell_angle_alpha 90.00
_cell_angle_beta 94.2850(10)
_cell_angle_gamma 90.00
_cell_formula_units_Z 4
_cell_length_a 7.8999(9)
_cell_length_b 8.0190(10)
_cell_length_c 21.111(2)
_cell_measurement_reflns_used 1593
_cell_measurement_temperature 298(2)
_cell_measurement_theta_max 26.431
_cell_measurement_theta_min 2.586
_cell_volume 1333.6(3)
_computing_cell_refinement 'SAINT (Bruker, 2007)'
_computing_data_collection 'SMART (Bruker, 2007)'
_computing_data_reduction 'SAINT (Bruker, 2007)'
_computing_molecular_graphics 'SHELXTL (Sheldrick, 2008) and PLATON (Spek, 2009)'
_computing_publication_material 'SHELXTL (Sheldrick, 2008)'
_computing_structure_refinement 'SHELXL97 (Sheldrick, 2008)'
_computing_structure_solution 'SHELXS97 (Sheldrick, 2008)'
_diffrn_ambient_temperature 298(2)
_diffrn_measured_fraction_theta_full 0.999
_diffrn_measured_fraction_theta_max 0.999
_diffrn_measurement_device_type 'Bruker SMART CCD'
_diffrn_measurement_method '\f and \w'
_diffrn_radiation_monochromator graphite
_diffrn_radiation_source 'fine-focus sealed tube'
_diffrn_radiation_type MoK\a
_diffrn_radiation_wavelength 0.71073
_diffrn_reflns_av_R_equivalents 0.0550
_diffrn_reflns_av_sigmaI/netI 0.0555
_diffrn_reflns_limit_h_max 9
_diffrn_reflns_limit_h_min -9
_diffrn_reflns_limit_k_max 9
_diffrn_reflns_limit_k_min -9
_diffrn_reflns_limit_l_max 17
_diffrn_reflns_limit_l_min -25
_diffrn_reflns_number 6462
_diffrn_reflns_theta_full 25.02
_diffrn_reflns_theta_max 25.02
_diffrn_reflns_theta_min 2.59
_diffrn_standards_number 0
_exptl_absorpt_coefficient_mu 0.138
_exptl_absorpt_correction_T_max 0.9796
_exptl_absorpt_correction_T_min 0.9367
_exptl_absorpt_correction_type multi-scan
_exptl_absorpt_process_details '(SADABS; Sheldrick, 1996)'
_exptl_crystal_colour Colorless
_exptl_crystal_density_diffrn 1.655
_exptl_crystal_density_method 'not measured'
_exptl_crystal_description plate
_exptl_crystal_F_000 680
_exptl_crystal_size_max 0.48
_exptl_crystal_size_mid 0.38
_exptl_crystal_size_min 0.15
_refine_diff_density_max 0.215
_refine_diff_density_min -0.223
_refine_ls_extinction_method none
_refine_ls_goodness_of_fit_ref 1.011
_refine_ls_hydrogen_treatment constr
_refine_ls_matrix_type full
_refine_ls_number_parameters 217
_refine_ls_number_reflns 2361
_refine_ls_number_restraints 0
_refine_ls_restrained_S_all 1.011
_refine_ls_R_factor_all 0.0876
_refine_ls_R_factor_gt 0.0460
_refine_ls_shift/su_max 0.000
_refine_ls_shift/su_mean 0.000
_refine_ls_structure_factor_coef Fsqd
_refine_ls_weighting_details 'calc w=1/[\s^2^(Fo^2^)+(0.0524P)^2^+0.2955P] where P=(Fo^2^+2Fc^2^)/3'
_refine_ls_weighting_scheme calc
_refine_ls_wR_factor_gt 0.1023
_refine_ls_wR_factor_ref 0.1269
_reflns_number_gt 1419
_reflns_number_total 2361
_reflns_threshold_expression I>2\s(I)
_cod_data_source_file lh5155.cif
_cod_data_source_block I
_cod_original_cell_volume 1333.7(3)
_cod_original_sg_symbol_H-M 'P 21/c'
_cod_database_code 2228459
_cod_database_fobs_code 2228459

loop_
_symmetry_equiv_pos_as_xyz
'x, y, z'
'-x, y+1/2, -z+1/2'
'-x, -y, -z'
'x, -y-1/2, z-1/2'

loop_
_atom_site_type_symbol
_atom_site_label
_atom_site_fract_x
_atom_site_fract_y
_atom_site_fract_z
_atom_site_U_iso_or_equiv
_atom_site_adp_type
_atom_site_calc_flag
_atom_site_refinement_flags
_atom_site_occupancy
_atom_site_disorder_assembly
_atom_site_disorder_group
N N1 1.4744(2) 0.3431(3) 0.43550(9) 0.0417(6) Uani d . 1 . .
H H1 1.5292 0.3850 0.4056 0.050 Uiso calc R 1 . .
N N2 0.8118(3) 0.6627(3) 0.33003(12) 0.0470(6) Uani d . 1 . .
N N3 1.3396(3) 0.6676(4) 0.22261(10) 0.0503(7) Uani d . 1 . .
N N4 1.8925(3) 0.0058(3) 0.61994(11) 0.0498(7) Uani d . 1 . .
O O1 1.2103(2) 0.3154(3) 0.46823(9) 0.0623(7) Uani d . 1 . .
O O2 0.7337(2) 0.6051(3) 0.37295(10) 0.0605(6) Uani d . 1 . .
O O3 0.7509(3) 0.7558(3) 0.28922(11) 0.0735(8) Uani d . 1 . .
O O4 1.2863(3) 0.7866(3) 0.19062(10) 0.0702(7) Uani d . 1 . .
O O5 1.4673(3) 0.5907(3) 0.21316(9) 0.0737(8) Uani d . 1 . .
O O6 2.0458(3) 0.0098(3) 0.61510(10) 0.0680(7) Uani d . 1 . .
O O7 1.8282(3) -0.0657(4) 0.66238(11) 0.0845(9) Uani d . 1 . .
C C1 1.3044(3) 0.3678(3) 0.43039(12) 0.0381(7) Uani d . 1 . .
C C2 1.2337(3) 0.4698(3) 0.37448(11) 0.0340(6) Uani d . 1 . .
C C3 1.0657(3) 0.5183(3) 0.37588(12) 0.0376(7) Uani d . 1 . .
H H3 1.0034 0.4865 0.4096 0.045 Uiso calc R 1 . .
C C4 0.9913(3) 0.6136(3) 0.32735(12) 0.0362(6) Uani d . 1 . .
C C5 1.0782(3) 0.6669(3) 0.27726(11) 0.0385(7) Uani d . 1 . .
H H5 1.0272 0.7341 0.2454 0.046 Uiso calc R 1 . .
C C6 1.2440(3) 0.6163(3) 0.27634(11) 0.0359(6) Uani d . 1 . .
C C7 1.3229(3) 0.5177(3) 0.32335(11) 0.0374(7) Uani d . 1 . .
H H7 1.4347 0.4837 0.3207 0.045 Uiso calc R 1 . .
C C8 1.5729(3) 0.2579(3) 0.48343(11) 0.0343(6) Uani d . 1 . .
C C9 1.7451(3) 0.2441(4) 0.47600(13) 0.0434(7) Uani d . 1 . .
H H9 1.7894 0.2898 0.4403 0.052 Uiso calc R 1 . .
C C10 1.8513(3) 0.1638(4) 0.52054(12) 0.0441(7) Uani d . 1 . .
H H10 1.9671 0.1561 0.5157 0.053 Uiso calc R 1 . .
C C11 1.7825(3) 0.0952(3) 0.57246(12) 0.0374(7) Uani d . 1 . .
C C12 1.6121(3) 0.1071(4) 0.58118(12) 0.0419(7) Uani d . 1 . .
H H12 1.5688 0.0596 0.6168 0.050 Uiso calc R 1 . .
C C13 1.5060(3) 0.1896(4) 0.53691(11) 0.0413(7) Uani d . 1 . .
H H13 1.3908 0.1997 0.5426 0.050 Uiso calc R 1 . .

loop_
_atom_site_aniso_label
_atom_site_aniso_U_11
_atom_site_aniso_U_22
_atom_site_aniso_U_33
_atom_site_aniso_U_12
_atom_site_aniso_U_13
_atom_site_aniso_U_23
N1 0.0368(12) 0.0543(17) 0.0345(12) 0.0023(11) 0.0061(9) 0.0137(11)
N2 0.0389(13) 0.0526(18) 0.0483(15) 0.0044(12) -0.0050(11) -0.0092(13)
N3 0.0473(15) 0.071(2) 0.0325(14) -0.0119(14) 0.0026(11) -0.0005(14)
N4 0.0538(16) 0.0493(18) 0.0445(15) 0.0019(13) -0.0091(12) 0.0000(12)
O1 0.0413(11) 0.0895(18) 0.0571(13) 0.0032(11) 0.0099(10) 0.0337(13)
O2 0.0436(11) 0.0765(17) 0.0632(14) 0.0030(11) 0.0155(10) -0.0032(12)
O3 0.0575(14) 0.091(2) 0.0701(16) 0.0252(13) -0.0085(11) 0.0178(14)
O4 0.0778(16) 0.0818(19) 0.0513(14) -0.0048(14) 0.0066(11) 0.0273(13)
O5 0.0576(14) 0.112(2) 0.0538(14) 0.0055(14) 0.0224(11) 0.0070(13)
O6 0.0534(14) 0.0822(19) 0.0665(15) 0.0147(12) -0.0085(11) 0.0043(12)
O7 0.0761(16) 0.112(2) 0.0634(16) -0.0021(15) -0.0101(12) 0.0486(15)
C1 0.0375(15) 0.0405(18) 0.0362(15) -0.0014(13) 0.0024(12) 0.0030(13)
C2 0.0344(14) 0.0354(17) 0.0318(14) -0.0021(12) 0.0007(11) -0.0007(12)
C3 0.0366(14) 0.0404(18) 0.0359(15) -0.0042(13) 0.0028(11) -0.0008(13)
C4 0.0303(13) 0.0412(18) 0.0365(15) 0.0007(12) -0.0025(11) -0.0056(13)
C5 0.0418(15) 0.0427(18) 0.0298(15) -0.0015(13) -0.0060(11) -0.0019(13)
C6 0.0390(15) 0.0422(18) 0.0267(14) -0.0065(13) 0.0029(11) -0.0010(12)
C7 0.0332(13) 0.0425(18) 0.0360(15) -0.0037(12) 0.0006(11) -0.0061(13)
C8 0.0388(15) 0.0339(17) 0.0298(14) 0.0015(12) 0.0004(11) 0.0033(12)
C9 0.0429(16) 0.051(2) 0.0373(15) 0.0016(13) 0.0080(12) 0.0113(13)
C10 0.0410(15) 0.049(2) 0.0419(16) 0.0017(14) 0.0003(12) 0.0015(14)
C11 0.0434(15) 0.0331(17) 0.0342(15) 0.0018(12) -0.0070(12) -0.0017(12)
C12 0.0497(17) 0.0460(19) 0.0300(15) -0.0038(14) 0.0029(12) 0.0044(13)
C13 0.0401(15) 0.0472(19) 0.0366(15) 0.0004(13) 0.0037(12) 0.0018(14)

loop_
_atom_type_symbol
_atom_type_description
_atom_type_scat_dispersion_real
_atom_type_scat_dispersion_imag
_atom_type_scat_source
C C 0.0033 0.0016 'International Tables Vol C Tables 4.2.6.8 and 6.1.1.4'
H H 0.0000 0.0000 'International Tables Vol C Tables 4.2.6.8 and 6.1.1.4'
N N 0.0061 0.0033 'International Tables Vol C Tables 4.2.6.8 and 6.1.1.4'
O O 0.0106 0.0060 'International Tables Vol C Tables 4.2.6.8 and 6.1.1.4'

loop_
_geom_angle_atom_site_label_1
_geom_angle_atom_site_label_2
_geom_angle_atom_site_label_3
_geom_angle_site_symmetry_1
_geom_angle_site_symmetry_3
_geom_angle
_geom_angle_publ_flag
C1 N1 C8 . . 128.3(2) ?
C1 N1 H1 . . 115.8 ?
C8 N1 H1 . . 115.8 ?
O3 N2 O2 . . 124.3(2) ?
O3 N2 C4 . . 117.9(2) ?
O2 N2 C4 . . 117.8(2) ?
O5 N3 O4 . . 124.2(2) ?
O5 N3 C6 . . 117.9(3) ?
O4 N3 C6 . . 118.0(3) ?
O7 N4 O6 . . 123.2(2) ?
O7 N4 C11 . . 118.7(2) ?
O6 N4 C11 . . 118.1(2) ?
O1 C1 N1 . . 123.6(2) ?
O1 C1 C2 . . 119.8(2) ?
N1 C1 C2 . . 116.6(2) ?
C3 C2 C7 . . 118.8(2) ?
C3 C2 C1 . . 115.8(2) ?
C7 C2 C1 . . 125.4(2) ?
C4 C3 C2 . . 119.8(2) ?
C4 C3 H3 . . 120.1 ?
C2 C3 H3 . . 120.1 ?
C5 C4 C3 . . 122.5(2) ?
C5 C4 N2 . . 119.0(2) ?
C3 C4 N2 . . 118.6(2) ?
C4 C5 C6 . . 116.9(2) ?
C4 C5 H5 . . 121.5 ?
C6 C5 H5 . . 121.5 ?
C5 C6 C7 . . 122.6(2) ?
C5 C6 N3 . . 118.3(2) ?
C7 C6 N3 . . 119.1(2) ?
C6 C7 C2 . . 119.4(2) ?
C6 C7 H7 . . 120.3 ?
C2 C7 H7 . . 120.3 ?
C9 C8 C13 . . 119.7(2) ?
C9 C8 N1 . . 116.9(2) ?
C13 C8 N1 . . 123.4(2) ?
C10 C9 C8 . . 121.0(2) ?
C10 C9 H9 . . 119.5 ?
C8 C9 H9 . . 119.5 ?
C9 C10 C11 . . 118.4(2) ?
C9 C10 H10 . . 120.8 ?
C11 C10 H10 . . 120.8 ?
C10 C11 C12 . . 121.9(2) ?
C10 C11 N4 . . 119.5(2) ?
C12 C11 N4 . . 118.6(2) ?
C11 C12 C13 . . 119.6(2) ?
C11 C12 H12 . . 120.2 ?
C13 C12 H12 . . 120.2 ?
C12 C13 C8 . . 119.3(2) ?
C12 C13 H13 . . 120.3 ?
C8 C13 H13 . . 120.3 ?

loop_
_geom_bond_atom_site_label_1
_geom_bond_atom_site_label_2
_geom_bond_site_symmetry_2
_geom_bond_distance
_geom_bond_publ_flag
N1 C1 . 1.354(3) ?
N1 C8 . 1.407(3) ?
N1 H1 . 0.8600 ?
N2 O3 . 1.212(3) ?
N2 O2 . 1.224(3) ?
N2 C4 . 1.476(3) ?
N3 O5 . 1.212(3) ?
N3 O4 . 1.225(3) ?
N3 C6 . 1.467(3) ?
N4 O7 . 1.207(3) ?
N4 O6 . 1.224(3) ?
N4 C11 . 1.464(3) ?
O1 C1 . 1.206(3) ?
C1 C2 . 1.509(3) ?
C2 C3 . 1.386(3) ?
C2 C7 . 1.386(3) ?
C3 C4 . 1.375(4) ?
C3 H3 . 0.9300 ?
C4 C5 . 1.371(3) ?
C5 C6 . 1.373(3) ?
C5 H5 . 0.9300 ?
C6 C7 . 1.381(3) ?
C7 H7 . 0.9300 ?
C8 C9 . 1.385(3) ?
C8 C13 . 1.394(3) ?
C9 C10 . 1.373(4) ?
C9 H9 . 0.9300 ?
C10 C11 . 1.374(3) ?
C10 H10 . 0.9300 ?
C11 C12 . 1.376(3) ?
C12 C13 . 1.377(3) ?
C12 H12 . 0.9300 ?
C13 H13 . 0.9300 ?

loop_
_geom_hbond_atom_site_label_D
_geom_hbond_atom_site_label_H
_geom_hbond_atom_site_label_A
_geom_hbond_site_symmetry_A
_geom_hbond_distance_DH
_geom_hbond_distance_HA
_geom_hbond_distance_DA
_geom_hbond_angle_DHA
_geom_hbond_publ_flag
N1 H1 O2 1_655 0.86 2.52 3.280(3) 147 y

loop_
_geom_torsion_atom_site_label_1
_geom_torsion_atom_site_label_2
_geom_torsion_atom_site_label_3
_geom_torsion_atom_site_label_4
_geom_torsion_site_symmetry_1
_geom_torsion_site_symmetry_2
_geom_torsion_site_symmetry_3
_geom_torsion_site_symmetry_4
_geom_torsion
_geom_torsion_publ_flag
C8 N1 C1 O1 . . . . -0.7(5) ?
C8 N1 C1 C2 . . . . 178.0(2) ?
O1 C1 C2 C3 . . . . 9.6(4) ?
N1 C1 C2 C3 . . . . -169.1(2) ?
O1 C1 C2 C7 . . . . -170.7(3) ?
N1 C1 C2 C7 . . . . 10.6(4) ?
C7 C2 C3 C4 . . . . -0.6(4) ?
C1 C2 C3 C4 . . . . 179.1(2) ?
C2 C3 C4 C5 . . . . -1.4(4) ?
C2 C3 C4 N2 . . . . 179.7(2) ?
O3 N2 C4 C5 . . . . -3.8(4) ?
O2 N2 C4 C5 . . . . 175.4(2) ?
O3 N2 C4 C3 . . . . 175.2(3) ?
O2 N2 C4 C3 . . . . -5.6(4) ?
C3 C4 C5 C6 . . . . 1.9(4) ?
N2 C4 C5 C6 . . . . -179.1(2) ?
C4 C5 C6 C7 . . . . -0.5(4) ?
C4 C5 C6 N3 . . . . 178.5(2) ?
O5 N3 C6 C5 . . . . -161.5(3) ?
O4 N3 C6 C5 . . . . 19.3(4) ?
O5 N3 C6 C7 . . . . 17.5(4) ?
O4 N3 C6 C7 . . . . -161.6(3) ?
C5 C6 C7 C2 . . . . -1.4(4) ?
N3 C6 C7 C2 . . . . 179.6(2) ?
C3 C2 C7 C6 . . . . 2.0(4) ?
C1 C2 C7 C6 . . . . -177.7(2) ?
C1 N1 C8 C9 . . . . 177.2(3) ?
C1 N1 C8 C13 . . . . -3.2(4) ?
C13 C8 C9 C10 . . . . 0.0(4) ?
N1 C8 C9 C10 . . . . 179.6(3) ?
C8 C9 C10 C11 . . . . 0.9(4) ?
C9 C10 C11 C12 . . . . -1.0(4) ?
C9 C10 C11 N4 . . . . 178.7(3) ?
O7 N4 C11 C10 . . . . -173.8(3) ?
O6 N4 C11 C10 . . . . 7.4(4) ?
O7 N4 C11 C12 . . . . 5.8(4) ?
O6 N4 C11 C12 . . . . -173.0(2) ?
C10 C11 C12 C13 . . . . 0.1(4) ?
N4 C11 C12 C13 . . . . -179.6(3) ?
C11 C12 C13 C8 . . . . 0.9(4) ?
C9 C8 C13 C12 . . . . -0.9(4) ?
N1 C8 C13 C12 . . . . 179.5(3) ?

loop_
_cod_related_entry_id
_cod_related_entry_database
_cod_related_entry_code
1 ChemSpider 2350334
